data_4102772
loop_
_publ_author_name
'Uttam K. Tambar'
'Sharon K. Lee'
'James L. Leighton'

_publ_section_title
;
 Enantioselective (Formal) Aza-Diels-Alder Reactions with
 Non-Danishefsky-Type Dienes
;
_journal_name_full 'Journal of the American Chemical Society'
_journal_page_first 10248
_journal_page_last 10250
_journal_paper_doi 10.1021/ja104480g
_journal_volume 132
_journal_year 2010
_chemical_absolute_configuration unk
_chemical_formula_sum 'C22 H30 N2 O3'
_chemical_formula_weight 370.48
_chemical_name_systematic
;

 ?

;
_space_group_IT_number 4
_symmetry_cell_setting monoclinic
_symmetry_space_group_name_Hall 'P 2yb'
_symmetry_space_group_name_H-M 'P 1 21 1'
_atom_sites_solution_hydrogens geom
_atom_sites_solution_primary direct
_atom_sites_solution_secondary difmap
_audit_creation_method SHELXL-97
_cell_angle_alpha 90.00
_cell_angle_beta 90.220(2)
_cell_angle_gamma 90.00
_cell_formula_units_Z 2
_cell_length_a 10.3497(12)
_cell_length_b 5.6898(6)
_cell_length_c 17.1366(19)
_cell_measurement_reflns_used 9937
_cell_measurement_temperature 125(2)
_cell_measurement_theta_max 32.05
_cell_measurement_theta_min 2.30
_cell_volume 1009.13(19)
_computing_cell_refinement 'Bruker SMART'
_computing_data_collection 'Bruker SMART'
_computing_data_reduction 'Bruker SAINT'
_computing_molecular_graphics 'Bruker SHELXTL'
_computing_publication_material 'Bruker SHELXTL'
_computing_structure_refinement 'SHELXL-97 (Sheldrick, 1997)'
_computing_structure_solution 'SHELXS-97 (Sheldrick, 1990)'
_diffrn_ambient_temperature 125(2)
_diffrn_measured_fraction_theta_full 0.970
_diffrn_measured_fraction_theta_max 0.970
_diffrn_measurement_device_type 'CCD area detector'
_diffrn_measurement_method 'phi and omega scans'
_diffrn_radiation_monochromator graphite
_diffrn_radiation_source 'fine-focus sealed tube'
_diffrn_radiation_type MoK\a
_diffrn_radiation_wavelength 0.71073
_diffrn_reflns_av_R_equivalents 0.0319
_diffrn_reflns_av_sigmaI/netI 0.0453
_diffrn_reflns_limit_h_max 15
_diffrn_reflns_limit_h_min -15
_diffrn_reflns_limit_k_max 8
_diffrn_reflns_limit_k_min -8
_diffrn_reflns_limit_l_max 24
_diffrn_reflns_limit_l_min -24
_diffrn_reflns_number 17095
_diffrn_reflns_theta_full 32.15
_diffrn_reflns_theta_max 32.15
_diffrn_reflns_theta_min 1.19
_exptl_absorpt_coefficient_mu 0.081
_exptl_absorpt_correction_T_max 0.9960
_exptl_absorpt_correction_T_min 0.9683
_exptl_absorpt_correction_type empirical
_exptl_absorpt_process_details SADABS
_exptl_crystal_colour COLORLESS
_exptl_crystal_density_diffrn 1.219
_exptl_crystal_density_method 'not measured'
_exptl_crystal_description BLOCK
_exptl_crystal_F_000 400
_exptl_crystal_size_max 0.40
_exptl_crystal_size_mid 0.10
_exptl_crystal_size_min 0.05
_refine_diff_density_max 0.349
_refine_diff_density_min -0.202
_refine_diff_density_rms 0.045
_refine_ls_abs_structure_details 'Flack H D (1983), Acta Cryst. A39, 876-881'
_refine_ls_extinction_method none
_refine_ls_goodness_of_fit_ref 1.038
_refine_ls_hydrogen_treatment constr
_refine_ls_matrix_type full
_refine_ls_number_parameters 247
_refine_ls_number_reflns 6767
_refine_ls_number_restraints 1
_refine_ls_restrained_S_all 1.038
_refine_ls_R_factor_all 0.0555
_refine_ls_R_factor_gt 0.0473
_refine_ls_shift/su_max 0.001
_refine_ls_shift/su_mean 0.000
_refine_ls_structure_factor_coef Fsqd
_refine_ls_weighting_details 'calc w=1/[\s^2^(Fo^2^)+(0.0647P)^2^+0.2313P] where P=(Fo^2^+2Fc^2^)/3'
_refine_ls_weighting_scheme calc
_refine_ls_wR_factor_gt 0.1162
_refine_ls_wR_factor_ref 0.1252
_reflns_number_gt 6156
_reflns_number_total 6767
_reflns_threshold_expression >2sigma(I)
_cod_data_source_file ja104480g_si_001.cif
_cod_data_source_block utcys10
_cod_database_code 4102772

loop_
_symmetry_equiv_pos_as_xyz
'x, y, z'
'-x, y+1/2, -z'

loop_
_atom_site_label
_atom_site_type_symbol
_atom_site_fract_x
_atom_site_fract_y
_atom_site_fract_z
_atom_site_U_iso_or_equiv
_atom_site_adp_type
_atom_site_occupancy
_atom_site_symmetry_multiplicity
_atom_site_calc_flag
_atom_site_refinement_flags
N1 N 0.65938(15) 0.2183(3) 0.19412(9) 0.0159(3) Uani 1 1 d .
N2 N 0.72196(16) 0.1347(3) 0.26256(9) 0.0175(3) Uani 1 1 d .
H2A H 0.6916 0.0063 0.2845 0.021 Uiso 1 1 calc R
O1 O 0.87519(16) 0.4187(3) 0.26948(9) 0.0257(3) Uani 1 1 d .
O2 O 0.55903(15) 0.6923(3) 0.31432(9) 0.0261(3) Uani 1 1 d .
O3 O 0.47357(16) 0.3299(3) 0.30596(9) 0.0250(3) Uani 1 1 d .
C1 C 0.61058(19) 0.4601(3) 0.20324(10) 0.0170(3) Uani 1 1 d .
H1A H 0.6842 0.5721 0.1967 0.020 Uiso 1 1 calc R
C2 C 0.5129(2) 0.5015(4) 0.13753(11) 0.0218(4) Uani 1 1 d .
H2B H 0.4353 0.4036 0.1462 0.026 Uiso 1 1 calc R
H2C H 0.4860 0.6685 0.1372 0.026 Uiso 1 1 calc R
C3 C 0.5723(2) 0.4398(4) 0.06088(11) 0.0199(3) Uani 1 1 d .
H3A H 0.5308 0.4906 0.0143 0.024 Uiso 1 1 calc R
C4 C 0.68142(19) 0.3163(3) 0.05529(10) 0.0161(3) Uani 1 1 d .
C5 C 0.7468(2) 0.2719(3) -0.02043(10) 0.0181(4) Uani 1 1 d .
C6 C 0.7264(2) 0.4228(4) -0.08427(11) 0.0248(4) Uani 1 1 d .
H6A H 0.6726 0.5569 -0.0783 0.030 Uiso 1 1 calc R
C7 C 0.7836(3) 0.3789(4) -0.15567(12) 0.0295(5) Uani 1 1 d .
H7A H 0.7691 0.4827 -0.1982 0.035 Uiso 1 1 calc R
C8 C 0.8621(2) 0.1835(5) -0.16505(12) 0.0291(5) Uani 1 1 d .
H8A H 0.8999 0.1509 -0.2143 0.035 Uiso 1 1 calc R
C9 C 0.8850(2) 0.0361(4) -0.10218(12) 0.0256(4) Uani 1 1 d .
H9A H 0.9392 -0.0973 -0.1087 0.031 Uiso 1 1 calc R
C10 C 0.8300(2) 0.0800(4) -0.02934(11) 0.0200(4) Uani 1 1 d .
C11 C 0.8666(2) -0.0742(4) 0.03870(11) 0.0222(4) Uani 1 1 d .
H11A H 0.9545 -0.0313 0.0567 0.027 Uiso 1 1 calc R
H11B H 0.8691 -0.2399 0.0211 0.027 Uiso 1 1 calc R
C12 C 0.7732(2) -0.0531(3) 0.10704(11) 0.0193(3) Uani 1 1 d .
H12A H 0.6914 -0.1343 0.0939 0.023 Uiso 1 1 calc R
H12B H 0.8110 -0.1308 0.1535 0.023 Uiso 1 1 calc R
C13 C 0.74553(18) 0.2035(3) 0.12570(10) 0.0155(3) Uani 1 1 d .
H13A H 0.8285 0.2866 0.1375 0.019 Uiso 1 1 calc R
C14 C 0.82538(19) 0.2401(3) 0.29627(11) 0.0179(3) Uani 1 1 d .
C15 C 0.88224(19) 0.1196(3) 0.36906(11) 0.0183(3) Uani 1 1 d .
C16 C 1.0007(3) -0.0181(4) 0.34160(14) 0.0315(5) Uani 1 1 d .
H16A H 1.0403 -0.0988 0.3862 0.047 Uiso 1 1 calc R
H16B H 1.0634 0.0906 0.3186 0.047 Uiso 1 1 calc R
H16C H 0.9742 -0.1341 0.3024 0.047 Uiso 1 1 calc R
C17 C 0.9241(3) 0.3114(4) 0.42638(13) 0.0307(5) Uani 1 1 d .
H17A H 0.9608 0.2386 0.4733 0.046 Uiso 1 1 calc R
H17B H 0.8490 0.4068 0.4407 0.046 Uiso 1 1 calc R
H17C H 0.9892 0.4118 0.4018 0.046 Uiso 1 1 calc R
C18 C 0.7901(2) -0.0495(5) 0.40936(13) 0.0308(5) Uani 1 1 d .
H18A H 0.8332 -0.1194 0.4548 0.046 Uiso 1 1 calc R
H18B H 0.7649 -0.1740 0.3729 0.046 Uiso 1 1 calc R
H18C H 0.7130 0.0360 0.4264 0.046 Uiso 1 1 calc R
C19 C 0.54737(19) 0.5061(4) 0.28099(11) 0.0195(4) Uani 1 1 d .
C20 C 0.4035(2) 0.3715(4) 0.37844(12) 0.0265(4) Uani 1 1 d .
H20A H 0.4578 0.4663 0.4151 0.032 Uiso 1 1 calc R
C21 C 0.2801(2) 0.5029(5) 0.35909(16) 0.0346(5) Uani 1 1 d .
H21A H 0.3016 0.6578 0.3378 0.052 Uiso 1 1 calc R
H21B H 0.2287 0.5222 0.4066 0.052 Uiso 1 1 calc R
H21C H 0.2303 0.4137 0.3204 0.052 Uiso 1 1 calc R
C22 C 0.3785(3) 0.1303(5) 0.41258(18) 0.0435(7) Uani 1 1 d .
H22A H 0.4611 0.0531 0.4240 0.065 Uiso 1 1 calc R
H22B H 0.3294 0.0356 0.3750 0.065 Uiso 1 1 calc R
H22C H 0.3288 0.1463 0.4609 0.065 Uiso 1 1 calc R

loop_
_atom_site_aniso_label
_atom_site_aniso_U_11
_atom_site_aniso_U_22
_atom_site_aniso_U_33
_atom_site_aniso_U_23
_atom_site_aniso_U_13
_atom_site_aniso_U_12
N1 0.0192(7) 0.0165(7) 0.0120(6) 0.0014(5) -0.0011(5) -0.0011(6)
N2 0.0223(7) 0.0173(7) 0.0129(6) 0.0036(6) -0.0014(6) -0.0041(6)
O1 0.0293(7) 0.0244(7) 0.0233(7) 0.0049(6) -0.0045(6) -0.0110(6)
O2 0.0313(8) 0.0223(7) 0.0248(7) -0.0072(6) 0.0061(6) -0.0053(6)
O3 0.0318(8) 0.0195(6) 0.0238(7) -0.0036(6) 0.0114(6) -0.0051(6)
C1 0.0203(8) 0.0152(8) 0.0154(7) 0.0000(6) 0.0016(6) -0.0015(7)
C2 0.0217(9) 0.0243(9) 0.0195(8) 0.0000(8) -0.0003(7) 0.0054(7)
C3 0.0225(8) 0.0213(9) 0.0160(8) 0.0005(7) -0.0022(6) 0.0009(8)
C4 0.0211(9) 0.0153(7) 0.0118(7) 0.0014(6) -0.0014(6) -0.0028(7)
C5 0.0233(9) 0.0171(8) 0.0140(8) 0.0001(6) -0.0006(7) -0.0049(7)
C6 0.0332(11) 0.0226(9) 0.0184(8) 0.0037(7) -0.0016(8) -0.0015(9)
C7 0.0388(13) 0.0317(12) 0.0181(9) 0.0051(8) -0.0002(8) -0.0082(10)
C8 0.0348(11) 0.0369(12) 0.0156(8) -0.0033(8) 0.0049(8) -0.0117(10)
C9 0.0270(10) 0.0275(10) 0.0222(9) -0.0049(8) 0.0044(8) -0.0034(8)
C10 0.0227(9) 0.0200(8) 0.0171(8) -0.0016(6) 0.0008(7) -0.0040(7)
C11 0.0273(10) 0.0200(8) 0.0193(8) 0.0000(7) 0.0025(7) 0.0044(8)
C12 0.0247(9) 0.0144(8) 0.0187(8) 0.0006(6) 0.0023(7) 0.0004(7)
C13 0.0182(8) 0.0155(7) 0.0129(7) 0.0009(6) 0.0000(6) -0.0001(7)
C14 0.0213(8) 0.0187(8) 0.0135(7) -0.0007(6) 0.0006(6) -0.0010(7)
C15 0.0227(9) 0.0180(8) 0.0142(7) 0.0002(6) -0.0025(7) -0.0009(7)
C16 0.0344(12) 0.0297(11) 0.0304(11) 0.0016(9) 0.0049(9) 0.0103(9)
C17 0.0462(14) 0.0237(10) 0.0221(9) -0.0062(8) -0.0108(9) 0.0005(10)
C18 0.0305(11) 0.0390(13) 0.0230(10) 0.0144(9) -0.0056(8) -0.0083(10)
C19 0.0193(9) 0.0207(8) 0.0185(8) 0.0005(7) 0.0008(7) -0.0018(7)
C20 0.0312(11) 0.0283(10) 0.0202(9) -0.0013(7) 0.0117(8) -0.0012(8)
C21 0.0281(11) 0.0372(13) 0.0385(12) 0.0019(10) 0.0087(10) 0.0001(10)
C22 0.0536(16) 0.0333(13) 0.0438(14) 0.0134(11) 0.0279(13) 0.0063(12)

loop_
_atom_type_symbol
_atom_type_description
_atom_type_scat_dispersion_real
_atom_type_scat_dispersion_imag
_atom_type_scat_source
C C 0.0033 0.0016 'International Tables Vol C Tables 4.2.6.8 and 6.1.1.4'
H H 0.0000 0.0000 'International Tables Vol C Tables 4.2.6.8 and 6.1.1.4'
N N 0.0061 0.0033 'International Tables Vol C Tables 4.2.6.8 and 6.1.1.4'
O O 0.0106 0.0060 'International Tables Vol C Tables 4.2.6.8 and 6.1.1.4'

loop_
_geom_angle_atom_site_label_1
_geom_angle_atom_site_label_2
_geom_angle_atom_site_label_3
_geom_angle
N2 N1 C1 112.37(15)
N2 N1 C13 111.19(14)
C1 N1 C13 110.20(14)
C14 N2 N1 124.15(15)
C19 O3 C20 116.01(16)
N1 C1 C19 113.91(15)
N1 C1 C2 106.97(15)
C19 C1 C2 109.63(16)
C3 C2 C1 109.77(16)
C4 C3 C2 122.57(17)
C3 C4 C5 122.70(17)
C3 C4 C13 122.24(16)
C5 C4 C13 115.03(16)
C10 C5 C6 118.82(17)
C10 C5 C4 120.65(17)
C6 C5 C4 120.53(18)
C7 C6 C5 121.0(2)
C6 C7 C8 120.0(2)
C9 C8 C7 119.6(2)
C8 C9 C10 121.1(2)
C9 C10 C5 119.39(18)
C9 C10 C11 119.00(19)
C5 C10 C11 121.55(17)
C10 C11 C12 112.94(17)
C13 C12 C11 110.91(16)
N1 C13 C4 110.09(15)
N1 C13 C12 109.63(15)
C4 C13 C12 108.71(15)
O1 C14 N2 122.59(18)
O1 C14 C15 120.78(18)
N2 C14 C15 116.59(16)
C18 C15 C17 109.63(18)
C18 C15 C16 108.65(19)
C17 C15 C16 109.73(19)
C18 C15 C14 114.30(17)
C17 C15 C14 108.00(16)
C16 C15 C14 106.45(16)
O2 C19 O3 124.33(18)
O2 C19 C1 121.73(18)
O3 C19 C1 113.83(16)
O3 C20 C22 105.53(19)
O3 C20 C21 108.35(19)
C22 C20 C21 112.8(2)

loop_
_geom_bond_atom_site_label_1
_geom_bond_atom_site_label_2
_geom_bond_distance
N1 N2 1.420(2)
N1 C1 1.474(2)
N1 C13 1.478(2)
N2 C14 1.354(2)
O1 C14 1.229(2)
O2 C19 1.209(2)
O3 C19 1.332(2)
O3 C20 1.460(2)
C1 C19 1.509(3)
C1 C2 1.528(3)
C2 C3 1.494(3)
C3 C4 1.334(3)
C4 C5 1.487(3)
C4 C13 1.517(2)
C5 C10 1.399(3)
C5 C6 1.406(3)
C6 C7 1.384(3)
C7 C8 1.387(4)
C8 C9 1.385(3)
C9 C10 1.397(3)
C10 C11 1.507(3)
C11 C12 1.526(3)
C12 C13 1.523(3)
C14 C15 1.539(3)
C15 C18 1.522(3)
C15 C17 1.530(3)
C15 C16 1.530(3)
C20 C22 1.514(3)
C20 C21 1.515(4)
